data_4314306
loop_
_publ_author_name
'Richard D. Adams'
'O-Sung Kwon'

_publ_section_title
;
 Syntheses and Reactivity of the Diselenido Molybdenum-Manganese Complex
 CpMoMn(CO)5(\m-Se2)
;
_journal_name_full 'Inorganic Chemistry'
_journal_page_first 6175
_journal_page_last 6182
_journal_paper_doi 10.1021/ic030077z
_journal_volume 42
_journal_year 2003
_chemical_formula_sum 'C12 H9 Mn Mo O5 Se2'
_chemical_formula_weight 541.99
_chemical_name_systematic
;
  ?
;
_space_group_IT_number 14
_symmetry_cell_setting monoclinic
_symmetry_space_group_name_Hall '-P 2yn'
_symmetry_space_group_name_H-M 'P 1 21/n 1'
_atom_sites_solution_hydrogens geom
_atom_sites_solution_primary direct
_atom_sites_solution_secondary difmap
_audit_creation_method SHELXL-97
_cell_angle_alpha 90.00
_cell_angle_beta 94.0880(10)
_cell_angle_gamma 90.00
_cell_formula_units_Z 4
_cell_length_a 9.1898(6)
_cell_length_b 14.3501(9)
_cell_length_c 11.6492(7)
_cell_measurement_reflns_used 3666
_cell_measurement_temperature 296(2)
_cell_measurement_theta_max 27.97
_cell_measurement_theta_min 2.64
_cell_volume 1532.32(17)
_computing_cell_refinement 'SAINT+ NT V6.02a (Bruker, 1998)'
_computing_data_collection 'SMART NT V5.619 (Bruker, 2000)'
_computing_data_reduction 'SAINT+ NT V6.02a'
_computing_molecular_graphics 'SHELXTL V5.1 (Sheldrick, 1997)'
_computing_publication_material 'SHELXTL V5.1'
_computing_structure_refinement 'SHELXL-97 (Sheldrick, 1997)'
_computing_structure_solution 'SHELXS-97 (Sheldrick, 1990)'
_diffrn_ambient_temperature 296(2)
_diffrn_measured_fraction_theta_full 0.996
_diffrn_measured_fraction_theta_max 0.996
_diffrn_measurement_device_type 'Bruker SMART APEX CCD diffractometer'
_diffrn_measurement_method 'omega scans'
_diffrn_radiation_monochromator graphite
_diffrn_radiation_source 'fine-focus sealed tube'
_diffrn_radiation_type MoK\a
_diffrn_radiation_wavelength 0.71073
_diffrn_reflns_av_R_equivalents 0.0251
_diffrn_reflns_av_sigmaI/netI 0.0318
_diffrn_reflns_limit_h_max 12
_diffrn_reflns_limit_h_min -12
_diffrn_reflns_limit_k_max 18
_diffrn_reflns_limit_k_min -19
_diffrn_reflns_limit_l_max 15
_diffrn_reflns_limit_l_min -12
_diffrn_reflns_number 11582
_diffrn_reflns_theta_full 28.32
_diffrn_reflns_theta_max 28.32
_diffrn_reflns_theta_min 2.26
_diffrn_standards_decay_% <1
_exptl_absorpt_coefficient_mu 6.408
_exptl_absorpt_correction_T_max 1
_exptl_absorpt_correction_T_min 0.779314
_exptl_absorpt_correction_type SADABS
_exptl_absorpt_process_details '(SADABS, Bruker, 1997)'
_exptl_crystal_colour Orangered
_exptl_crystal_density_diffrn 2.349
_exptl_crystal_density_method 'not measured'
_exptl_crystal_description Block
_exptl_crystal_F_000 1024
_exptl_crystal_size_max 0.20
_exptl_crystal_size_mid 0.18
_exptl_crystal_size_min 0.02
_refine_diff_density_max 0.434
_refine_diff_density_min -0.295
_refine_diff_density_rms 0.081
_refine_ls_extinction_method none
_refine_ls_goodness_of_fit_ref 1.024
_refine_ls_hydrogen_treatment mixed
_refine_ls_matrix_type full
_refine_ls_number_parameters 226
_refine_ls_number_reflns 3804
_refine_ls_number_restraints 0
_refine_ls_restrained_S_all 1.024
_refine_ls_R_factor_all 0.0311
_refine_ls_R_factor_gt 0.0238
_refine_ls_shift/su_max 0.001
_refine_ls_shift/su_mean 0.000
_refine_ls_structure_factor_coef Fsqd
_refine_ls_weighting_details 'calc w=1/[\s^2^(Fo^2^)+(0.0229P)^2^+0.0000P] where P=(Fo^2^+2Fc^2^)/3'
_refine_ls_weighting_scheme calc
_refine_ls_wR_factor_gt 0.0513
_refine_ls_wR_factor_ref 0.0539
_reflns_number_gt 3286
_reflns_number_total 3804
_reflns_threshold_expression >2sigma(I)
_cod_data_source_file ic030077z_3.cif
_cod_data_source_block ksmmse1s
_cod_depositor_comments
;
The following automatic conversions were performed:

'_symmetry_cell_setting' value 'Monoclinic' changed to 'monoclinic'
according to the built-in table from CIF Core dictionary named
'cif_core.dic' version 2.4.1 from 2010-06-29.

Automatic conversion script
Id: cif_fix_values 1646 2011-03-28 12:23:43Z adriana 
;
_cod_database_code 4314306

loop_
_symmetry_equiv_pos_as_xyz
'x, y, z'
'-x+1/2, y+1/2, -z+1/2'
'-x, -y, -z'
'x-1/2, -y-1/2, z-1/2'

loop_
_atom_site_label
_atom_site_type_symbol
_atom_site_fract_x
_atom_site_fract_y
_atom_site_fract_z
_atom_site_U_iso_or_equiv
_atom_site_adp_type
_atom_site_occupancy
_atom_site_symmetry_multiplicity
_atom_site_calc_flag
_atom_site_refinement_flags
_atom_site_disorder_assembly
_atom_site_disorder_group
Mn1 Mn 0.27559(4) 0.19790(3) 0.69845(3) 0.03324(10) Uani 1 1 d . . .
Mo1 Mo -0.00823(2) 0.142519(15) 0.744291(18) 0.03037(6) Uani 1 1 d . . .
Se1 Se 0.14220(3) 0.276686(18) 0.84192(2) 0.03685(8) Uani 1 1 d . . .
Se2 Se 0.06544(3) 0.244741(18) 0.57640(2) 0.03708(8) Uani 1 1 d . . .
C1 C -0.2008(3) 0.0527(2) 0.7865(3) 0.0549(8) Uani 1 1 d . . .
C2 C -0.1947(3) 0.1285(2) 0.8631(3) 0.0485(7) Uani 1 1 d . . .
C3 C -0.2259(3) 0.2093(2) 0.7982(3) 0.0495(8) Uani 1 1 d . . .
C4 C -0.2500(3) 0.1854(3) 0.6844(3) 0.0544(8) Uani 1 1 d . . .
C5 C -0.2339(3) 0.0884(3) 0.6753(3) 0.0584(9) Uani 1 1 d . . .
C6 C 0.0673(4) 0.3878(2) 0.7567(3) 0.0492(7) Uani 1 1 d . . .
C7 C 0.0177(4) 0.3702(2) 0.6339(3) 0.0534(8) Uani 1 1 d . . .
C10 C 0.1089(3) 0.07713(19) 0.8709(3) 0.0420(6) Uani 1 1 d . . .
C11 C 0.0723(3) 0.04140(19) 0.6497(2) 0.0406(6) Uani 1 1 d . . .
C20 C 0.3958(3) 0.13772(17) 0.8022(2) 0.0359(6) Uani 1 1 d . . .
C21 C 0.3412(3) 0.12978(19) 0.5845(3) 0.0448(7) Uani 1 1 d . . .
C22 C 0.4015(3) 0.28955(19) 0.6788(3) 0.0445(7) Uani 1 1 d . . .
O10 O 0.1695(2) 0.03836(16) 0.94494(19) 0.0625(6) Uani 1 1 d . . .
O11 O 0.1083(2) -0.02193(14) 0.59989(19) 0.0573(5) Uani 1 1 d . . .
O20 O 0.4734(2) 0.09657(14) 0.86379(18) 0.0498(5) Uani 1 1 d . . .
O21 O 0.3856(3) 0.08758(17) 0.5106(2) 0.0716(7) Uani 1 1 d . . .
O22 O 0.4839(3) 0.34799(15) 0.6662(2) 0.0712(7) Uani 1 1 d . . .
H5 H -0.245(3) 0.059(2) 0.610(3) 0.060(10) Uiso 1 1 d . . .
H1 H -0.185(4) -0.004(3) 0.806(3) 0.080(13) Uiso 1 1 d . . .
H9 H 0.058(4) 0.410(3) 0.582(3) 0.087(13) Uiso 1 1 d . . .
H2 H -0.175(4) 0.128(2) 0.940(3) 0.080(12) Uiso 1 1 d . . .
H3 H -0.226(3) 0.261(2) 0.827(3) 0.045(9) Uiso 1 1 d . . .
H4 H -0.273(3) 0.229(2) 0.625(3) 0.057(9) Uiso 1 1 d . . .
H8 H -0.081(4) 0.372(2) 0.628(3) 0.075(12) Uiso 1 1 d . . .
H7 H 0.146(4) 0.429(2) 0.770(3) 0.071(11) Uiso 1 1 d . . .
H6 H 0.004(4) 0.412(3) 0.810(3) 0.092(13) Uiso 1 1 d . . .

loop_
_atom_site_aniso_label
_atom_site_aniso_U_11
_atom_site_aniso_U_22
_atom_site_aniso_U_33
_atom_site_aniso_U_23
_atom_site_aniso_U_13
_atom_site_aniso_U_12
Mn1 0.03162(18) 0.0343(2) 0.0342(2) 0.00000(16) 0.00526(16) 0.00067(15)
Mo1 0.02865(10) 0.03373(12) 0.02890(12) 0.00115(9) 0.00319(8) 0.00096(8)
Se1 0.04251(14) 0.03666(15) 0.03125(15) -0.00407(10) 0.00164(11) 0.00117(11)
Se2 0.04433(15) 0.03847(15) 0.02849(14) 0.00402(10) 0.00295(11) 0.00324(11)
C1 0.0368(14) 0.050(2) 0.079(3) 0.0045(18) 0.0126(16) -0.0084(14)
C2 0.0345(14) 0.071(2) 0.0414(18) 0.0043(16) 0.0125(13) -0.0024(13)
C3 0.0377(14) 0.052(2) 0.059(2) -0.0060(16) 0.0106(14) 0.0076(13)
C4 0.0294(13) 0.080(2) 0.054(2) 0.0127(18) 0.0047(13) 0.0075(14)
C5 0.0316(14) 0.083(3) 0.060(2) -0.025(2) 0.0012(14) -0.0073(15)
C6 0.066(2) 0.0353(15) 0.0457(19) -0.0010(13) 0.0024(16) 0.0090(15)
C7 0.074(2) 0.0375(17) 0.048(2) 0.0030(14) -0.0014(18) 0.0132(16)
C10 0.0400(13) 0.0426(15) 0.0436(16) 0.0050(13) 0.0038(12) -0.0035(12)
C11 0.0406(13) 0.0406(15) 0.0404(16) 0.0026(12) 0.0023(12) 0.0034(11)
C20 0.0333(12) 0.0352(13) 0.0392(15) -0.0044(11) 0.0037(11) -0.0048(10)
C21 0.0418(14) 0.0447(16) 0.0488(18) 0.0002(13) 0.0092(13) -0.0009(12)
C22 0.0428(14) 0.0397(15) 0.0517(18) 0.0033(13) 0.0089(13) 0.0048(12)
O10 0.0597(13) 0.0701(15) 0.0562(14) 0.0303(12) -0.0054(11) -0.0008(11)
O11 0.0633(12) 0.0475(12) 0.0613(14) -0.0134(11) 0.0063(11) 0.0090(10)
O20 0.0453(10) 0.0495(12) 0.0530(13) 0.0043(10) -0.0075(10) 0.0040(9)
O21 0.0813(16) 0.0739(16) 0.0638(16) -0.0209(13) 0.0350(13) 0.0047(13)
O22 0.0614(13) 0.0483(13) 0.106(2) 0.0123(13) 0.0190(14) -0.0117(11)

loop_
_atom_type_symbol
_atom_type_description
_atom_type_scat_dispersion_real
_atom_type_scat_dispersion_imag
_atom_type_scat_source
C C 0.0033 0.0016 'International Tables Vol C Tables 4.2.6.8 and 6.1.1.4'
H H 0.0000 0.0000 'International Tables Vol C Tables 4.2.6.8 and 6.1.1.4'
O O 0.0106 0.0060 'International Tables Vol C Tables 4.2.6.8 and 6.1.1.4'
Mn Mn 0.3368 0.7283 'International Tables Vol C Tables 4.2.6.8 and 6.1.1.4'
Se Se -0.0929 2.2259 'International Tables Vol C Tables 4.2.6.8 and 6.1.1.4'
Mo Mo -1.6832 0.6857 'International Tables Vol C Tables 4.2.6.8 and 6.1.1.4'

loop_
_geom_angle_atom_site_label_1
_geom_angle_atom_site_label_2
_geom_angle_atom_site_label_3
_geom_angle
_geom_angle_site_symmetry_1
_geom_angle_site_symmetry_3
_geom_angle_publ_flag
C22 Mn1 C21 92.98(13) . . ?
C22 Mn1 C20 93.88(12) . . ?
C21 Mn1 C20 90.73(12) . . ?
C22 Mn1 Se2 102.66(9) . . ?
C21 Mn1 Se2 90.75(10) . . ?
C20 Mn1 Se2 163.30(8) . . ?
C22 Mn1 Se1 96.28(9) . . ?
C21 Mn1 Se1 169.05(9) . . ?
C20 Mn1 Se1 94.43(8) . . ?
Se2 Mn1 Se1 81.561(15) . . ?
C22 Mn1 Mo1 148.66(9) . . ?
C21 Mn1 Mo1 110.66(9) . . ?
C20 Mn1 Mo1 105.67(8) . . ?
Se2 Mn1 Mo1 58.418(11) . . ?
Se1 Mn1 Mo1 58.622(11) . . ?
C11 Mo1 C10 82.21(11) . . ?
C11 Mo1 C1 91.83(12) . . ?
C10 Mo1 C1 87.73(12) . . ?
C11 Mo1 C2 126.41(12) . . ?
C10 Mo1 C2 84.23(11) . . ?
C1 Mo1 C2 35.93(12) . . ?
C11 Mo1 C5 85.54(11) . . ?
C10 Mo1 C5 121.56(13) . . ?
C1 Mo1 C5 35.79(13) . . ?
C2 Mo1 C5 59.15(12) . . ?
C11 Mo1 C3 143.36(11) . . ?
C10 Mo1 C3 114.80(12) . . ?
C1 Mo1 C3 58.75(12) . . ?
C2 Mo1 C3 35.22(11) . . ?
C5 Mo1 C3 57.83(12) . . ?
C11 Mo1 C4 113.85(12) . . ?
C10 Mo1 C4 141.86(11) . . ?
C1 Mo1 C4 58.74(12) . . ?
C2 Mo1 C4 58.12(11) . . ?
C5 Mo1 C4 35.01(12) . . ?
C3 Mo1 C4 33.90(11) . . ?
C11 Mo1 Se2 82.36(8) . . ?
C10 Mo1 Se2 132.22(8) . . ?
C1 Mo1 Se2 137.67(10) . . ?
C2 Mo1 Se2 139.36(8) . . ?
C5 Mo1 Se2 101.88(10) . . ?
C3 Mo1 Se2 104.26(9) . . ?
C4 Mo1 Se2 85.41(8) . . ?
C11 Mo1 Se1 125.20(8) . . ?
C10 Mo1 Se1 77.41(8) . . ?
C1 Mo1 Se1 136.69(10) . . ?
C2 Mo1 Se1 101.50(9) . . ?
C5 Mo1 Se1 147.55(9) . . ?
C3 Mo1 Se1 90.99(9) . . ?
C4 Mo1 Se1 113.45(9) . . ?
Se2 Mo1 Se1 75.435(11) . . ?
C11 Mo1 Mn1 73.46(8) . . ?
C10 Mo1 Mn1 79.33(7) . . ?
C1 Mo1 Mn1 161.49(9) . . ?
C2 Mo1 Mn1 152.17(9) . . ?
C5 Mo1 Mn1 148.43(9) . . ?
C3 Mo1 Mn1 139.08(9) . . ?
C4 Mo1 Mn1 137.34(8) . . ?
Se2 Mo1 Mn1 52.932(11) . . ?
Se1 Mo1 Mn1 53.096(10) . . ?
C6 Se1 Mn1 101.86(10) . . ?
C6 Se1 Mo1 102.95(10) . . ?
Mn1 Se1 Mo1 68.281(12) . . ?
C7 Se2 Mn1 103.98(11) . . ?
C7 Se2 Mo1 100.63(11) . . ?
Mn1 Se2 Mo1 68.650(12) . . ?
C2 C1 C5 107.4(3) . . ?
C2 C1 Mo1 72.62(17) . . ?
C5 C1 Mo1 73.40(18) . . ?
C3 C2 C1 107.5(3) . . ?
C3 C2 Mo1 74.63(17) . . ?
C1 C2 Mo1 71.45(17) . . ?
C4 C3 C2 109.1(3) . . ?
C4 C3 Mo1 73.80(17) . . ?
C2 C3 Mo1 70.16(16) . . ?
C3 C4 C5 108.1(3) . . ?
C3 C4 Mo1 72.30(17) . . ?
C5 C4 Mo1 70.25(17) . . ?
C4 C5 C1 108.0(3) . . ?
C4 C5 Mo1 74.74(18) . . ?
C1 C5 Mo1 70.81(17) . . ?
C7 C6 Se1 114.6(2) . . ?
C6 C7 Se2 114.7(2) . . ?
O10 C10 Mo1 176.7(2) . . ?
O11 C11 Mo1 173.3(2) . . ?
O20 C20 Mn1 176.6(2) . . ?
O21 C21 Mn1 178.4(3) . . ?
O22 C22 Mn1 179.2(2) . . ?

loop_
_geom_bond_atom_site_label_1
_geom_bond_atom_site_label_2
_geom_bond_distance
_geom_bond_site_symmetry_2
_geom_bond_publ_flag
Mn1 C22 1.777(3) . ?
Mn1 C21 1.787(3) . ?
Mn1 C20 1.799(3) . ?
Mn1 Se2 2.4107(5) . ?
Mn1 Se1 2.4221(4) . ?
Mn1 Mo1 2.8139(4) . ?
Mo1 C11 1.996(3) . ?
Mo1 C10 1.997(3) . ?
Mo1 C1 2.271(3) . ?
Mo1 C2 2.287(3) . ?
Mo1 C5 2.305(3) . ?
Mo1 C3 2.344(3) . ?
Mo1 C4 2.363(3) . ?
Mo1 Se2 2.5738(3) . ?
Mo1 Se1 2.5859(3) . ?
Se1 C6 1.976(3) . ?
Se2 C7 1.982(3) . ?
C1 C2 1.406(5) . ?
C1 C5 1.407(5) . ?
C2 C3 1.402(4) . ?
C3 C4 1.372(5) . ?
C4 C5 1.405(5) . ?
C6 C7 1.492(5) . ?
C10 O10 1.138(3) . ?
C11 O11 1.140(3) . ?
C20 O20 1.140(3) . ?
C21 O21 1.151(3) . ?
C22 O22 1.147(3) . ?
